data_1574610
loop_
_publ_author_name
'Frey, Nathan C.'
'Sarkar, Samir Kumar'
'Dickie, Diane A.'
'Molino, Andrew'
'Gilliard, Robert J.'

_publ_section_title
;
 Borinine-FLP ring expansion: isolation of eight-membered B--P rings
 bridged by \m2 chalcogenide and chloronium ions
;
_journal_issue 24
_journal_name_full 'Chemical Science'
_journal_page_first 10857
_journal_page_last 10866
_journal_paper_doi 10.1039/D5SC02000J
_journal_volume 16
_journal_year 2025
_chemical_formula_sum 'C32 H23 B Cl P Se'
_chemical_formula_weight 563.69
_space_group_crystal_system triclinic
_space_group_IT_number 2
_space_group_name_Hall '-P 1'
_space_group_name_H-M_alt 'P -1'
_atom_sites_solution_hydrogens geom
_atom_sites_solution_primary iterative
_audit_update_record
;
2024-07-06 deposited with the CCDC.	2025-05-12 downloaded from the CCDC.
;
_cell_angle_alpha 112.771(2)
_cell_angle_beta 99.450(2)
_cell_angle_gamma 106.350(2)
_cell_formula_units_Z 2
_cell_length_a 10.2944(7)
_cell_length_b 11.0077(6)
_cell_length_c 13.5352(9)
_cell_measurement_reflns_used 7081
_cell_measurement_temperature 100.(2)
_cell_measurement_theta_max 25.4576
_cell_measurement_theta_min 2.3120
_cell_volume 1290.76(15)
_computing_cell_refinement 'SAINT V8.40B (Bruker AXS LLC, 2019)'
_computing_data_collection 'Bruker Instrument Service vV6.2.15'
_computing_data_reduction 'SAINT V8.40B (Bruker AXS LLC, 2019)'
_computing_structure_refinement 'SHELXL-2018/3 (Sheldrick, 2018)'
_computing_structure_solution 'SHELXT 2018/2 (Sheldrick, 2018)'
_diffrn_ambient_temperature 100.(2)
_diffrn_detector_area_resol_mean 7.3910
_diffrn_measured_fraction_theta_full 0.998
_diffrn_measured_fraction_theta_max 0.998
_diffrn_measurement_device 'Kappa four-circle diffractometer'
_diffrn_measurement_device_type 'Bruker D8 Venture PhotonIII'
_diffrn_measurement_method '\f and \w scans'
_diffrn_radiation_monochromator 'HELIOS double bounce multilayer mirror'
_diffrn_radiation_type 'Mo K\a'
_diffrn_radiation_wavelength 0.71073
_diffrn_reflns_av_R_equivalents 0.1093
_diffrn_reflns_av_unetI/netI 0.0759
_diffrn_reflns_limit_h_max 12
_diffrn_reflns_limit_h_min -12
_diffrn_reflns_limit_k_max 13
_diffrn_reflns_limit_k_min -13
_diffrn_reflns_limit_l_max 16
_diffrn_reflns_limit_l_min -16
_diffrn_reflns_number 28904
_diffrn_reflns_theta_full 25.24
_diffrn_reflns_theta_max 25.69
_diffrn_reflns_theta_min 2.06
_diffrn_source 'micro-focus sealed X-ray tube'
_diffrn_source_current 1.4
_diffrn_source_power 0.07
_diffrn_source_type 'Incoatec I\mS 3.0'
_diffrn_source_voltage 50
_exptl_absorpt_coefficient_mu 1.640
_exptl_absorpt_correction_T_max 0.96
_exptl_absorpt_correction_T_min 0.87
_exptl_absorpt_correction_type multi-scan
_exptl_absorpt_process_details
;
Krause, L., Herbst-Irmer, R., Sheldrick, G. M., Stalke, D. (2015).
"Comparison of silver and molybdenum microfocus X-ray sources for
single-crystal structure determination"
J. Appl. Cryst. 48, 3-10.
doi:10.1107/S1600576714022985
;
_exptl_crystal_colour colourless
_exptl_crystal_density_diffrn 1.450
_exptl_crystal_density_method 'not measured'
_exptl_crystal_description plate
_exptl_crystal_F_000 572
_exptl_crystal_size_max 0.070
_exptl_crystal_size_mid 0.060
_exptl_crystal_size_min 0.027
_refine_diff_density_max 0.817
_refine_diff_density_min -0.413
_refine_ls_extinction_method none
_refine_ls_goodness_of_fit_ref 1.029
_refine_ls_hydrogen_treatment constr
_refine_ls_matrix_type full
_refine_ls_number_parameters 325
_refine_ls_number_reflns 4915
_refine_ls_number_restraints 0
_refine_ls_restrained_S_all 1.029
_refine_ls_R_factor_all 0.0750
_refine_ls_R_factor_gt 0.0481
_refine_ls_shift/su_max 0.000
_refine_ls_shift/su_mean 0.000
_refine_ls_structure_factor_coef Fsqd
_refine_ls_weighting_details 'w=1/[\s^2^(Fo^2^)+(0.0335P)^2^+1.5900P] where P=(Fo^2^+2Fc^2^)/3'
_refine_ls_weighting_scheme calc
_refine_ls_wR_factor_gt 0.0933
_refine_ls_wR_factor_ref 0.1038
_reflns_Friedel_coverage 0.000
_reflns_number_gt 3679
_reflns_number_total 4915
_reflns_threshold_expression 'I > 2\s(I)'
_cod_data_source_file d5sc02000j2.cif
_cod_data_source_block 4
_cod_depositor_comments
;
The following automatic conversions were performed:

data item '_exptl_absorpt_correction_type' value 'Multi-Scan' was
changed to 'multi-scan' in accordance with the
/home/data/users/saulius/crontab/automatic-downloads/rss-feeds/RSC/lib/dictionaries/cif_core.dic
dictionary named 'cif_core.dic' version 2.4.2 last updated on
2011-04-26.

Automatic conversion script
Id: cif_fix_values 8170 2020-07-09 18:12:32Z antanas 

 Adding full bibliography for 1574608--1574615.cif.
;
_cod_original_cell_volume 1290.76(14)
_cod_database_code 1574610

loop_
_space_group_symop_operation_xyz
'x, y, z'
'-x, -y, -z'

loop_
_atom_site_type_symbol
_atom_site_label
_atom_site_fract_x
_atom_site_fract_y
_atom_site_fract_z
_atom_site_U_iso_or_equiv
_atom_site_adp_type
_atom_site_calc_flag
_atom_site_refinement_flags_adp
_atom_site_refinement_flags_occupancy
_atom_site_refinement_flags_posn
_atom_site_occupancy
_atom_site_disorder_assembly
_atom_site_disorder_group
B B1 0.5647(5) 0.4737(4) 0.2297(4) 0.0194(10) Uani d . . . 1 . .
Se Se1 0.50560(4) 0.27336(4) 0.08985(3) 0.02264(13) Uani d . . . 1 . .
Cl Cl1 0.39125(10) 0.50141(10) 0.23462(9) 0.0255(2) Uani d . . . 1 . .
P P1 0.61501(10) 0.21151(10) 0.20105(8) 0.0172(2) Uani d . . . 1 . .
C C1 0.6718(4) 0.6016(4) 0.2205(3) 0.0204(9) Uani d . . . 1 . .
C C2 0.6934(4) 0.5982(4) 0.1203(4) 0.0270(10) Uani d . . . 1 . .
H H2 0.639643 0.515057 0.051083 0.032000 Uiso calc U . R 1 . .
C C3 0.7916(5) 0.7135(5) 0.1199(4) 0.0351(11) Uani d . . . 1 . .
H H3 0.803660 0.709989 0.050883 0.042000 Uiso calc U . R 1 . .
C C4 0.8718(4) 0.8335(5) 0.2204(4) 0.0382(13) Uani d . . . 1 . .
H H4 0.941102 0.911845 0.220777 0.046000 Uiso calc U . R 1 . .
C C5 0.8518(4) 0.8402(4) 0.3212(4) 0.0306(11) Uani d . . . 1 . .
H H5 0.906263 0.924054 0.389780 0.037000 Uiso calc U . R 1 . .
C C6 0.7529(4) 0.7254(4) 0.3230(3) 0.0216(9) Uani d . . . 1 . .
C C7 0.7317(4) 0.7323(4) 0.4307(3) 0.0198(9) Uani d . . . 1 . .
C C8 0.7655(4) 0.8633(4) 0.5232(4) 0.0264(10) Uani d . . . 1 . .
H H8 0.796880 0.947914 0.515333 0.032000 Uiso calc U . R 1 . .
C C9 0.7544(4) 0.8727(4) 0.6255(4) 0.0290(10) Uani d . . . 1 . .
H H9 0.776421 0.962963 0.686944 0.035000 Uiso calc U . R 1 . .
C C10 0.7114(4) 0.7511(4) 0.6390(3) 0.0246(9) Uani d . . . 1 . .
H H10 0.706391 0.757911 0.710292 0.030000 Uiso calc U . R 1 . .
C C11 0.6756(4) 0.6193(4) 0.5487(3) 0.0198(9) Uani d . . . 1 . .
H H11 0.645856 0.535887 0.558424 0.024000 Uiso calc U . R 1 . .
C C12 0.6828(4) 0.6073(4) 0.4434(3) 0.0179(8) Uani d . . . 1 . .
C C13 0.6359(4) 0.4680(4) 0.3411(3) 0.0174(8) Uani d . . . 1 . .
C C14 0.6589(4) 0.3528(4) 0.3400(3) 0.0169(8) Uani d . . . 1 . .
C C15 0.7253(4) 0.3251(4) 0.4321(3) 0.0165(8) Uani d . . . 1 . .
C C16 0.8673(4) 0.3414(4) 0.4569(3) 0.0231(9) Uani d . . . 1 . .
H H16 0.925328 0.376351 0.418483 0.028000 Uiso calc U . R 1 . .
C C17 0.9248(4) 0.3067(4) 0.5376(4) 0.0277(10) Uani d . . . 1 . .
H H17 1.022409 0.319139 0.554649 0.033000 Uiso calc U . R 1 . .
C C18 0.8423(4) 0.2547(4) 0.5927(3) 0.0258(10) Uani d . . . 1 . .
H H18 0.882692 0.232128 0.648371 0.031000 Uiso calc U . R 1 . .
C C19 0.7003(4) 0.2351(4) 0.5672(3) 0.0256(9) Uani d . . . 1 . .
H H19 0.642216 0.197272 0.604271 0.031000 Uiso calc U . R 1 . .
C C20 0.6424(4) 0.2705(4) 0.4876(3) 0.0226(9) Uani d . . . 1 . .
H H20 0.544594 0.257303 0.470693 0.027000 Uiso calc U . R 1 . .
C C21 0.7816(4) 0.2097(4) 0.1769(3) 0.0193(9) Uani d . . . 1 . .
C C22 0.8109(4) 0.0864(4) 0.1348(3) 0.0203(9) Uani d . . . 1 . .
H H22 0.742967 -0.002378 0.120150 0.024000 Uiso calc U . R 1 . .
C C23 0.9404(4) 0.0948(4) 0.1145(3) 0.0233(9) Uani d . . . 1 . .
H H23 0.961179 0.011289 0.086166 0.028000 Uiso calc U . R 1 . .
C C24 1.0392(4) 0.2236(4) 0.1353(3) 0.0247(9) Uani d . . . 1 . .
H H24 1.127327 0.228403 0.120992 0.030000 Uiso calc U . R 1 . .
C C25 1.0097(4) 0.3454(4) 0.1770(4) 0.0293(10) Uani d . . . 1 . .
H H25 1.078164 0.434158 0.192182 0.035000 Uiso calc U . R 1 . .
C C26 0.8826(4) 0.3388(4) 0.1966(3) 0.0246(9) Uani d . . . 1 . .
H H26 0.862527 0.422841 0.223767 0.030000 Uiso calc U . R 1 . .
C C27 0.5093(4) 0.0409(4) 0.1870(3) 0.0169(8) Uani d . . . 1 . .
C C28 0.5683(4) -0.0258(4) 0.2409(3) 0.0195(9) Uani d . . . 1 . .
H H28 0.665751 0.017754 0.284804 0.023000 Uiso calc U . R 1 . .
C C29 0.4837(4) -0.1553(4) 0.2298(3) 0.0235(9) Uani d . . . 1 . .
H H29 0.523561 -0.201262 0.265715 0.028000 Uiso calc U . R 1 . .
C C30 0.3410(4) -0.2190(4) 0.1667(3) 0.0253(10) Uani d . . . 1 . .
H H30 0.283956 -0.309032 0.158189 0.030000 Uiso calc U . R 1 . .
C C31 0.2823(4) -0.1511(4) 0.1165(3) 0.0248(9) Uani d . . . 1 . .
H H31 0.184033 -0.193545 0.074840 0.030000 Uiso calc U . R 1 . .
C C32 0.3659(4) -0.0213(4) 0.1265(3) 0.0214(9) Uani d . . . 1 . .
H H32 0.324742 0.025104 0.091752 0.026000 Uiso calc U . R 1 . .

loop_
_atom_site_aniso_label
_atom_site_aniso_U_11
_atom_site_aniso_U_22
_atom_site_aniso_U_33
_atom_site_aniso_U_12
_atom_site_aniso_U_13
_atom_site_aniso_U_23
B1 0.019(2) 0.015(2) 0.025(2) 0.0075(18) 0.0072(19) 0.0086(19)
Se1 0.0306(3) 0.0200(2) 0.0197(2) 0.01319(18) 0.00574(17) 0.00972(17)
Cl1 0.0219(5) 0.0223(5) 0.0350(6) 0.0091(4) 0.0105(4) 0.0144(5)
P1 0.0199(5) 0.0147(5) 0.0182(5) 0.0080(4) 0.0053(4) 0.0080(4)
C1 0.016(2) 0.021(2) 0.034(2) 0.0119(17) 0.0085(18) 0.0180(19)
C2 0.022(2) 0.030(2) 0.035(3) 0.0092(19) 0.0082(19) 0.021(2)
C3 0.027(2) 0.047(3) 0.046(3) 0.014(2) 0.012(2) 0.036(3)
C4 0.023(2) 0.043(3) 0.064(3) 0.007(2) 0.008(2) 0.045(3)
C5 0.019(2) 0.028(2) 0.047(3) 0.0050(19) 0.000(2) 0.025(2)
C6 0.013(2) 0.021(2) 0.035(2) 0.0074(17) 0.0041(18) 0.0173(19)
C7 0.013(2) 0.0146(18) 0.028(2) 0.0045(16) 0.0014(17) 0.0083(17)
C8 0.017(2) 0.0159(19) 0.040(3) 0.0031(17) 0.0008(19) 0.0113(19)
C9 0.023(2) 0.0133(19) 0.034(3) 0.0077(18) -0.0012(19) -0.0029(18)
C10 0.017(2) 0.031(2) 0.022(2) 0.0105(18) 0.0029(17) 0.0089(19)
C11 0.0121(19) 0.020(2) 0.028(2) 0.0077(16) 0.0050(17) 0.0104(18)
C12 0.0111(19) 0.0161(18) 0.026(2) 0.0064(16) 0.0041(16) 0.0085(17)
C13 0.016(2) 0.0136(18) 0.026(2) 0.0062(16) 0.0094(17) 0.0102(17)
C14 0.0152(19) 0.0181(19) 0.020(2) 0.0073(16) 0.0063(16) 0.0103(17)
C15 0.021(2) 0.0123(18) 0.016(2) 0.0078(16) 0.0073(16) 0.0041(16)
C16 0.016(2) 0.022(2) 0.029(2) 0.0056(17) 0.0036(18) 0.0113(18)
C17 0.017(2) 0.030(2) 0.037(3) 0.0105(18) 0.0007(19) 0.018(2)
C18 0.032(2) 0.023(2) 0.024(2) 0.0157(19) 0.0021(19) 0.0117(19)
C19 0.030(2) 0.029(2) 0.025(2) 0.0141(19) 0.0111(19) 0.0171(19)
C20 0.021(2) 0.023(2) 0.025(2) 0.0093(18) 0.0083(18) 0.0114(18)
C21 0.021(2) 0.022(2) 0.016(2) 0.0085(17) 0.0063(16) 0.0098(17)
C22 0.025(2) 0.021(2) 0.018(2) 0.0088(17) 0.0061(17) 0.0111(17)
C23 0.029(2) 0.025(2) 0.021(2) 0.0135(19) 0.0083(18) 0.0131(18)
C24 0.022(2) 0.035(2) 0.023(2) 0.015(2) 0.0099(18) 0.015(2)
C25 0.024(2) 0.026(2) 0.033(3) 0.0045(19) 0.009(2) 0.012(2)
C26 0.028(2) 0.0163(19) 0.027(2) 0.0078(18) 0.0088(19) 0.0078(18)
C27 0.021(2) 0.0135(18) 0.0153(19) 0.0066(16) 0.0067(16) 0.0050(16)
C28 0.021(2) 0.0182(19) 0.021(2) 0.0106(17) 0.0084(17) 0.0084(17)
C29 0.028(2) 0.025(2) 0.027(2) 0.0129(19) 0.0140(19) 0.0175(19)
C30 0.029(2) 0.0167(19) 0.027(2) 0.0050(18) 0.0117(19) 0.0081(18)
C31 0.019(2) 0.026(2) 0.020(2) 0.0028(18) 0.0039(17) 0.0061(18)
C32 0.026(2) 0.022(2) 0.019(2) 0.0135(18) 0.0081(18) 0.0078(17)

loop_
_atom_type_symbol
_atom_type_description
_atom_type_scat_dispersion_real
_atom_type_scat_dispersion_imag
_atom_type_scat_source
C C 0.0033 0.0016 'International Tables Vol C Tables 4.2.6.8 and 6.1.1.4'
H H 0.0000 0.0000 'International Tables Vol C Tables 4.2.6.8 and 6.1.1.4'
B B 0.0013 0.0007 'International Tables Vol C Tables 4.2.6.8 and 6.1.1.4'
Cl Cl 0.1484 0.1585 'International Tables Vol C Tables 4.2.6.8 and 6.1.1.4'
P P 0.1023 0.0942 'International Tables Vol C Tables 4.2.6.8 and 6.1.1.4'
Se Se -0.0929 2.2259 'International Tables Vol C Tables 4.2.6.8 and 6.1.1.4'

loop_
_geom_angle_atom_site_label_1
_geom_angle_atom_site_label_2
_geom_angle_atom_site_label_3
_geom_angle_site_symmetry_1
_geom_angle_site_symmetry_3
_geom_angle
_geom_angle_publ_flag
C1 B1 C13 . . 108.9(3) ?
C1 B1 Cl1 . . 109.4(3) ?
C13 B1 Cl1 . . 110.5(3) ?
C1 B1 Se1 . . 113.9(3) ?
C13 B1 Se1 . . 109.0(3) ?
Cl1 B1 Se1 . . 105.0(2) ?
B1 Se1 P1 . . 87.93(12) ?
C14 P1 C21 . . 106.40(17) ?
C14 P1 C27 . . 112.17(17) ?
C21 P1 C27 . . 110.00(17) ?
C14 P1 Se1 . . 105.02(12) ?
C21 P1 Se1 . . 110.30(12) ?
C27 P1 Se1 . . 112.68(12) ?
C2 C1 C6 . . 118.9(3) ?
C2 C1 B1 . . 125.0(4) ?
C6 C1 B1 . . 116.1(3) ?
C3 C2 C1 . . 121.4(4) ?
C3 C2 H2 . . 119.300000 ?
C1 C2 H2 . . 119.300000 ?
C4 C3 C2 . . 119.5(4) ?
C4 C3 H3 . . 120.200000 ?
C2 C3 H3 . . 120.200000 ?
C3 C4 C5 . . 120.3(4) ?
C3 C4 H4 . . 119.800000 ?
C5 C4 H4 . . 119.800000 ?
C4 C5 C6 . . 120.8(4) ?
C4 C5 H5 . . 119.600000 ?
C6 C5 H5 . . 119.600000 ?
C5 C6 C1 . . 119.1(4) ?
C5 C6 C7 . . 120.9(4) ?
C1 C6 C7 . . 120.0(3) ?
C8 C7 C12 . . 118.4(4) ?
C8 C7 C6 . . 120.5(3) ?
C12 C7 C6 . . 121.0(3) ?
C9 C8 C7 . . 121.5(4) ?
C9 C8 H8 . . 119.200000 ?
C7 C8 H8 . . 119.200000 ?
C8 C9 C10 . . 120.0(4) ?
C8 C9 H9 . . 120.000000 ?
C10 C9 H9 . . 120.000000 ?
C9 C10 C11 . . 120.0(4) ?
C9 C10 H10 . . 120.000000 ?
C11 C10 H10 . . 120.000000 ?
C10 C11 C12 . . 120.8(4) ?
C10 C11 H11 . . 119.600000 ?
C12 C11 H11 . . 119.600000 ?
C11 C12 C7 . . 119.2(3) ?
C11 C12 C13 . . 123.2(3) ?
C7 C12 C13 . . 117.5(3) ?
C14 C13 C12 . . 124.7(3) ?
C14 C13 B1 . . 123.2(3) ?
C12 C13 B1 . . 111.9(3) ?
C13 C14 C15 . . 132.2(3) ?
C13 C14 P1 . . 113.7(3) ?
C15 C14 P1 . . 113.8(2) ?
C20 C15 C16 . . 118.5(4) ?
C20 C15 C14 . . 120.2(3) ?
C16 C15 C14 . . 121.0(3) ?
C15 C16 C17 . . 120.3(4) ?
C15 C16 H16 . . 119.900000 ?
C17 C16 H16 . . 119.900000 ?
C18 C17 C16 . . 120.6(4) ?
C18 C17 H17 . . 119.700000 ?
C16 C17 H17 . . 119.700000 ?
C17 C18 C19 . . 119.8(4) ?
C17 C18 H18 . . 120.100000 ?
C19 C18 H18 . . 120.100000 ?
C18 C19 C20 . . 120.0(4) ?
C18 C19 H19 . . 120.000000 ?
C20 C19 H19 . . 120.000000 ?
C19 C20 C15 . . 120.8(4) ?
C19 C20 H20 . . 119.600000 ?
C15 C20 H20 . . 119.600000 ?
C22 C21 C26 . . 119.3(4) ?
C22 C21 P1 . . 123.5(3) ?
C26 C21 P1 . . 117.2(3) ?
C23 C22 C21 . . 119.3(4) ?
C23 C22 H22 . . 120.400000 ?
C21 C22 H22 . . 120.400000 ?
C24 C23 C22 . . 120.5(4) ?
C24 C23 H23 . . 119.700000 ?
C22 C23 H23 . . 119.700000 ?
C25 C24 C23 . . 119.9(4) ?
C25 C24 H24 . . 120.000000 ?
C23 C24 H24 . . 120.000000 ?
C26 C25 C24 . . 120.3(4) ?
C26 C25 H25 . . 119.900000 ?
C24 C25 H25 . . 119.900000 ?
C25 C26 C21 . . 120.7(4) ?
C25 C26 H26 . . 119.600000 ?
C21 C26 H26 . . 119.600000 ?
C32 C27 C28 . . 119.7(3) ?
C32 C27 P1 . . 119.2(3) ?
C28 C27 P1 . . 121.0(3) ?
C29 C28 C27 . . 119.5(4) ?
C29 C28 H28 . . 120.300000 ?
C27 C28 H28 . . 120.300000 ?
C28 C29 C30 . . 120.6(4) ?
C28 C29 H29 . . 119.700000 ?
C30 C29 H29 . . 119.700000 ?
C31 C30 C29 . . 119.8(3) ?
C31 C30 H30 . . 120.100000 ?
C29 C30 H30 . . 120.100000 ?
C30 C31 C32 . . 120.4(4) ?
C30 C31 H31 . . 119.800000 ?
C32 C31 H31 . . 119.800000 ?
C27 C32 C31 . . 120.0(4) ?
C27 C32 H32 . . 120.000000 ?
C31 C32 H32 . . 120.000000 ?

loop_
_geom_bond_atom_site_label_1
_geom_bond_atom_site_label_2
_geom_bond_site_symmetry_2
_geom_bond_distance
_geom_bond_publ_flag
B1 C1 . 1.588(5) ?
B1 C13 . 1.597(6) ?
B1 Cl1 . 1.902(5) ?
B1 Se1 . 2.110(4) ?
Se1 P1 . 2.1601(10) ?
P1 C14 . 1.795(4) ?
P1 C21 . 1.802(4) ?
P1 C27 . 1.803(4) ?
C1 C2 . 1.397(6) ?
C1 C6 . 1.412(5) ?
C2 C3 . 1.385(5) ?
C2 H2 . 0.950000 ?
C3 C4 . 1.380(6) ?
C3 H3 . 0.950000 ?
C4 C5 . 1.390(6) ?
C4 H4 . 0.950000 ?
C5 C6 . 1.393(5) ?
C5 H5 . 0.950000 ?
C6 C7 . 1.485(6) ?
C7 C8 . 1.395(5) ?
C7 C12 . 1.413(5) ?
C8 C9 . 1.374(6) ?
C8 H8 . 0.950000 ?
C9 C10 . 1.379(5) ?
C9 H9 . 0.950000 ?
C10 C11 . 1.384(5) ?
C10 H10 . 0.950000 ?
C11 C12 . 1.396(5) ?
C11 H11 . 0.950000 ?
C12 C13 . 1.491(5) ?
C13 C14 . 1.349(5) ?
C14 C15 . 1.498(5) ?
C15 C20 . 1.388(5) ?
C15 C16 . 1.388(5) ?
C16 C17 . 1.388(5) ?
C16 H16 . 0.950000 ?
C17 C18 . 1.368(6) ?
C17 H17 . 0.950000 ?
C18 C19 . 1.380(6) ?
C18 H18 . 0.950000 ?
C19 C20 . 1.383(5) ?
C19 H19 . 0.950000 ?
C20 H20 . 0.950000 ?
C21 C22 . 1.395(5) ?
C21 C26 . 1.399(5) ?
C22 C23 . 1.390(6) ?
C22 H22 . 0.950000 ?
C23 C24 . 1.382(5) ?
C23 H23 . 0.950000 ?
C24 C25 . 1.382(6) ?
C24 H24 . 0.950000 ?
C25 C26 . 1.364(6) ?
C25 H25 . 0.950000 ?
C26 H26 . 0.950000 ?
C27 C32 . 1.386(5) ?
C27 C28 . 1.400(5) ?
C28 C29 . 1.381(5) ?
C28 H28 . 0.950000 ?
C29 C30 . 1.387(5) ?
C29 H29 . 0.950000 ?
C30 C31 . 1.377(5) ?
C30 H30 . 0.950000 ?
C31 C32 . 1.386(5) ?
C31 H31 . 0.950000 ?
C32 H32 . 0.950000 ?

loop_
_geom_torsion_atom_site_label_1
_geom_torsion_atom_site_label_2
_geom_torsion_atom_site_label_3
_geom_torsion_atom_site_label_4
_geom_torsion_site_symmetry_1
_geom_torsion_site_symmetry_2
_geom_torsion_site_symmetry_3
_geom_torsion_site_symmetry_4
_geom_torsion
_geom_torsion_publ_flag
C13 B1 C1 C2 . . . . 141.6(4) ?
Cl1 B1 C1 C2 . . . . -97.5(4) ?
Se1 B1 C1 C2 . . . . 19.6(5) ?
C13 B1 C1 C6 . . . . -36.6(5) ?
Cl1 B1 C1 C6 . . . . 84.3(4) ?
Se1 B1 C1 C6 . . . . -158.6(3) ?
C6 C1 C2 C3 . . . . -0.3(6) ?
B1 C1 C2 C3 . . . . -178.4(4) ?
C1 C2 C3 C4 . . . . 1.2(6) ?
C2 C3 C4 C5 . . . . -1.7(7) ?
C3 C4 C5 C6 . . . . 1.3(6) ?
C4 C5 C6 C1 . . . . -0.4(6) ?
C4 C5 C6 C7 . . . . 179.8(4) ?
C2 C1 C6 C5 . . . . -0.1(6) ?
B1 C1 C6 C5 . . . . 178.2(4) ?
C2 C1 C6 C7 . . . . 179.7(3) ?
B1 C1 C6 C7 . . . . -2.0(5) ?
C5 C6 C7 C8 . . . . 24.5(6) ?
C1 C6 C7 C8 . . . . -155.3(4) ?
C5 C6 C7 C12 . . . . -152.8(4) ?
C1 C6 C7 C12 . . . . 27.3(5) ?
C12 C7 C8 C9 . . . . 1.1(6) ?
C6 C7 C8 C9 . . . . -176.3(4) ?
C7 C8 C9 C10 . . . . 1.1(6) ?
C8 C9 C10 C11 . . . . -1.8(6) ?
C9 C10 C11 C12 . . . . 0.2(6) ?
C10 C11 C12 C7 . . . . 2.1(5) ?
C10 C11 C12 C13 . . . . -175.5(3) ?
C8 C7 C12 C11 . . . . -2.7(5) ?
C6 C7 C12 C11 . . . . 174.7(3) ?
C8 C7 C12 C13 . . . . 175.1(3) ?
C6 C7 C12 C13 . . . . -7.5(5) ?
C11 C12 C13 C14 . . . . -39.9(6) ?
C7 C12 C13 C14 . . . . 142.4(4) ?
C11 C12 C13 B1 . . . . 144.4(4) ?
C7 C12 C13 B1 . . . . -33.3(5) ?
C1 B1 C13 C14 . . . . -121.6(4) ?
Cl1 B1 C13 C14 . . . . 118.1(4) ?
Se1 B1 C13 C14 . . . . 3.2(5) ?
C1 B1 C13 C12 . . . . 54.2(4) ?
Cl1 B1 C13 C12 . . . . -66.1(3) ?
Se1 B1 C13 C12 . . . . 179.0(3) ?
C12 C13 C14 C15 . . . . 3.4(7) ?
B1 C13 C14 C15 . . . . 178.6(4) ?
C12 C13 C14 P1 . . . . -170.6(3) ?
B1 C13 C14 P1 . . . . 4.7(5) ?
C21 P1 C14 C13 . . . . 107.1(3) ?
C27 P1 C14 C13 . . . . -132.6(3) ?
Se1 P1 C14 C13 . . . . -9.8(3) ?
C21 P1 C14 C15 . . . . -68.0(3) ?
C27 P1 C14 C15 . . . . 52.3(3) ?
Se1 P1 C14 C15 . . . . 175.0(2) ?
C13 C14 C15 C20 . . . . 89.3(5) ?
P1 C14 C15 C20 . . . . -96.7(4) ?
C13 C14 C15 C16 . . . . -96.4(5) ?
P1 C14 C15 C16 . . . . 77.6(4) ?
C20 C15 C16 C17 . . . . -1.5(6) ?
C14 C15 C16 C17 . . . . -175.9(3) ?
C15 C16 C17 C18 . . . . 0.7(6) ?
C16 C17 C18 C19 . . . . 0.7(6) ?
C17 C18 C19 C20 . . . . -1.2(6) ?
C18 C19 C20 C15 . . . . 0.4(6) ?
C16 C15 C20 C19 . . . . 1.0(6) ?
C14 C15 C20 C19 . . . . 175.4(3) ?
C14 P1 C21 C22 . . . . 131.8(3) ?
C27 P1 C21 C22 . . . . 10.1(4) ?
Se1 P1 C21 C22 . . . . -114.8(3) ?
C14 P1 C21 C26 . . . . -51.6(3) ?
C27 P1 C21 C26 . . . . -173.3(3) ?
Se1 P1 C21 C26 . . . . 61.8(3) ?
C26 C21 C22 C23 . . . . 0.7(5) ?
P1 C21 C22 C23 . . . . 177.3(3) ?
C21 C22 C23 C24 . . . . -0.3(6) ?
C22 C23 C24 C25 . . . . 0.3(6) ?
C23 C24 C25 C26 . . . . -0.8(6) ?
C24 C25 C26 C21 . . . . 1.3(6) ?
C22 C21 C26 C25 . . . . -1.3(6) ?
P1 C21 C26 C25 . . . . -178.0(3) ?
C14 P1 C27 C32 . . . . 106.6(3) ?
C21 P1 C27 C32 . . . . -135.2(3) ?
Se1 P1 C27 C32 . . . . -11.7(4) ?
C14 P1 C27 C28 . . . . -70.2(4) ?
C21 P1 C27 C28 . . . . 48.0(4) ?
Se1 P1 C27 C28 . . . . 171.5(3) ?
C32 C27 C28 C29 . . . . 2.2(6) ?
P1 C27 C28 C29 . . . . 179.0(3) ?
C27 C28 C29 C30 . . . . -0.6(6) ?
C28 C29 C30 C31 . . . . -1.3(6) ?
C29 C30 C31 C32 . . . . 1.5(6) ?
C28 C27 C32 C31 . . . . -2.0(6) ?
P1 C27 C32 C31 . . . . -178.8(3) ?
C30 C31 C32 C27 . . . . 0.1(6) ?
